data_7212937
loop_
_publ_author_name
'Piron, Flavia'
'Leriche, Philippe'
'Grosu, Ion'
'Roncali, Jean'

_publ_section_title
;
 Electropolymerizable 3D\p-conjugated architectures with
 ethylenedioxythiophene (EDOT) end-groups as precursors of electroactive
 conjugated networks
;
_journal_issue 45
_journal_name_full 'Journal of Materials Chemistry'
_journal_page_first 10260
_journal_paper_doi 10.1039/c0jm01873b
_journal_volume 20
_journal_year 2010
_chemical_absolute_configuration ad
_chemical_formula_moiety 'C24 H14 S6'
_chemical_formula_sum 'C24 H14 S6'
_chemical_formula_weight 494.71
_space_group_IT_number 4
_symmetry_cell_setting monoclinic
_symmetry_space_group_name_Hall 'P 2yb'
_symmetry_space_group_name_H-M 'P 1 21 1'
_audit_creation_date 2008-12-09T16:20:42-00:00
_audit_creation_method 'WinGX routine CIF_UPDATE'
_cell_angle_alpha 90
_cell_angle_beta 104.14(1)
_cell_angle_gamma 90
_cell_formula_units_Z 2
_cell_length_a 12.010(1)
_cell_length_b 6.0745(4)
_cell_length_c 15.626(2)
_cell_measurement_reflns_used 8000
_cell_measurement_temperature 293(2)
_cell_measurement_theta_max 26
_cell_measurement_theta_min 1.8
_cell_volume 1105.45(19)
_computing_cell_refinement 'SELECT,CELL, STOE IPDS'
_computing_data_collection 'EXPOSE, STOE IPDS'
_computing_data_reduction 'INTEGRATE, STOE IPDS'
_computing_molecular_graphics 'DIAMOND 3.1f (Crystal Impact GbR 2005)'
_computing_publication_material 'WinGX publication routines (Farrugia, 1999)'
_computing_structure_refinement 'SHELXL-97 (Sheldrick, 1997)'
_computing_structure_solution 'Direct methods (Sir92,Altomare et al.,1993)'
_diffrn_ambient_temperature 293(2)
_diffrn_detector_area_resol_mean 6.66
_diffrn_measured_fraction_theta_full 0.985
_diffrn_measured_fraction_theta_max 0.985
_diffrn_measurement_device_type 'STOE IPDS'
_diffrn_measurement_method 'Oscillation Phi Incr 1.5 deg'
_diffrn_radiation_probe x-ray
_diffrn_radiation_type MoK\a
_diffrn_radiation_wavelength 0.71073
_diffrn_reflns_av_R_equivalents 0.0745
_diffrn_reflns_limit_h_max 14
_diffrn_reflns_limit_h_min -14
_diffrn_reflns_limit_k_max 7
_diffrn_reflns_limit_k_min -7
_diffrn_reflns_limit_l_max 19
_diffrn_reflns_limit_l_min -19
_diffrn_reflns_number 15744
_diffrn_reflns_theta_full 26.04
_diffrn_reflns_theta_max 26.04
_diffrn_reflns_theta_min 1.75
_exptl_absorpt_coefficient_mu 0.629
_exptl_absorpt_correction_T_max 0.9558
_exptl_absorpt_correction_T_min 0.8066
_exptl_absorpt_correction_type gaussian
_exptl_absorpt_process_details
;
PLATON-ABSGAUSS : Spek, A.L. (2003), J.Appl.Cryst. 36, 7-13
;
_exptl_crystal_colour yellow
_exptl_crystal_density_diffrn 1.486
_exptl_crystal_density_method 'not measured'
_exptl_crystal_description prism
_exptl_crystal_F_000 508
_exptl_crystal_size_max 0.62
_exptl_crystal_size_mid 0.15
_exptl_crystal_size_min 0.08
_refine_diff_density_max 0.421
_refine_diff_density_min -0.434
_refine_ls_abs_structure_details 'Flack H D (1983), Acta Cryst. A39, 876-881'
_refine_ls_abs_structure_Flack 0.06(12)
_refine_ls_extinction_method none
_refine_ls_goodness_of_fit_ref 1.022
_refine_ls_hydrogen_treatment constr
_refine_ls_matrix_type full
_refine_ls_number_parameters 309
_refine_ls_number_reflns 4289
_refine_ls_number_restraints 6
_refine_ls_restrained_S_all 1.022
_refine_ls_R_factor_gt 0.0462
_refine_ls_shift/su_max 0
_refine_ls_structure_factor_coef Fsqd
_refine_ls_weighting_details 'calc w=1/[\s^2^(Fo^2^)+(0.0910P)^2^+0.0000P] where P=(Fo^2^+2Fc^2^)/3'
_refine_ls_weighting_scheme calc
_refine_ls_wR_factor_ref 0.1424
_reflns_number_gt 3147
_reflns_number_total 4289
_reflns_threshold_expression >2sigma(I)
_cod_data_source_file c0jm01873b.txt
_cod_data_source_block fp72
_cod_original_cell_volume 1105.48(18)
_cod_database_code 7212937

loop_
_symmetry_equiv_pos_as_xyz
'x, y, z'
'-x, y+1/2, -z'

loop_
_atom_site_label
_atom_site_type_symbol
_atom_site_fract_x
_atom_site_fract_y
_atom_site_fract_z
_atom_site_U_iso_or_equiv
_atom_site_adp_type
_atom_site_occupancy
_atom_site_calc_flag
_atom_site_refinement_flags
_atom_site_disorder_group
_atom_site_disorder_assembly
C1 C -0.2046(4) 0.9524(12) 0.9318(4) 0.0747(17) Uani 1 d . . .
H1 H -0.2694 0.9909 0.951 0.09 Uiso 1 calc R . .
C2 C -0.1493(4) 0.7682(12) 0.9545(4) 0.0737(18) Uani 1 d . . .
H2 H -0.1718 0.6673 0.9918 0.088 Uiso 1 calc R . .
C3 C -0.0472(3) 0.7286(10) 0.9171(3) 0.0571(13) Uani 1 d . . .
H3 H 0.0014 0.6072 0.9244 0.068 Uiso 1 calc R . .
C4 C -0.0433(4) 0.9316(9) 0.8657(3) 0.0530(12) Uani 1 d . . .
C5 C 0.0433(3) 0.9779(8) 0.8159(3) 0.0495(11) Uani 1 d . . .
C6 C 0.0360(3) 1.1249(9) 0.7496(3) 0.0484(10) Uani 1 d . . .
H6 H -0.028 1.214 0.729 0.058 Uiso 1 calc R . .
C7 C 0.1346(3) 1.1318(8) 0.7138(3) 0.0450(10) Uani 1 d . . B
C8 C 0.2165(3) 0.9838(7) 0.7559(3) 0.0439(10) Uani 1 d . . .
C9 C 0.3302(3) 0.9387(7) 0.7401(3) 0.0414(9) Uani 1 d . . A
C10 C 0.4312(3) 1.0575(7) 0.7700(3) 0.0416(9) Uani 1 d . . .
C11 C 0.5226(3) 0.9599(8) 0.7391(3) 0.0458(10) Uani 1 d . . .
H11 H 0.5962 1.0189 0.7507 0.055 Uiso 1 calc R . .
C12 C 0.4923(4) 0.7748(8) 0.6917(3) 0.0457(10) Uani 1 d . . A
C13 C 0.5665(4) 0.6305(9) 0.6539(3) 0.0529(11) Uani 1 d . . .
C14 C 0.536(3) 0.435(9) 0.602(3) 0.102(15) Uani 0.650(9) d PD 1 A
H14 H 0.4626 0.3725 0.5858 0.122 Uiso 0.650(9) calc PR 1 A
C15 C 0.6397(6) 0.3495(13) 0.5799(4) 0.090(2) Uani 1 d D . .
H15A H 0.64 0.2341 0.5408 0.108 Uiso 0.650(9) calc PR 1 A
H15B H 0.6471 0.221 0.5494 0.108 Uiso 0.350(9) d PR 2 A
C16 C 0.7317(5) 0.4555(13) 0.6215(5) 0.085(2) Uani 1 d D . A
H16A H 0.8046 0.4129 0.6173 0.103 Uiso 0.650(9) calc PR 1 A
H16B H 0.8066 0.4356 0.6164 0.103 Uiso 0.350(9) d PR 2 A
C17 C 0.6844(17) 0.650(5) 0.659(2) 0.093(14) Uani 0.350(9) d PD 2 A
H17 H 0.7282 0.7715 0.6822 0.112 Uiso 0.350(9) calc PR 2 A
C18 C 0.1405(3) 1.2748(8) 0.6389(3) 0.0468(10) Uani 1 d D . .
C19 C 0.083(4) 1.466(5) 0.611(2) 0.059(12) Uani 0.318(8) d PD 4 B
H19 H 0.035 1.5313 0.6426 0.071 Uiso 0.318(8) calc PR 4 B
C20 C 0.1011(4) 1.5646(10) 0.5300(4) 0.0676(15) Uani 1 d D . .
H20A H 0.0756 1.6891 0.4962 0.081 Uiso 0.682(8) calc PR 3 B
H20B H 0.0776 1.6959 0.5005 0.081 Uiso 0.318(8) d PR 4 B
C21 C 0.1691(5) 1.4149(10) 0.5060(3) 0.0664(15) Uani 1 d D . B
H21A H 0.1981 1.4247 0.4561 0.08 Uiso 0.682(8) calc PR 3 B
H21B H 0.1927 1.4355 0.4541 0.08 Uiso 0.318(8) d PR 4 B
C22 C 0.192(2) 1.230(4) 0.5705(17) 0.057(8) Uani 0.682(8) d PD 3 B
H22 H 0.2337 1.1039 0.5656 0.068 Uiso 0.682(8) calc PR 3 B
C23 C 0.4483(3) 1.2496(7) 0.8271(3) 0.0445(10) Uani 1 d . . .
C24 C 0.5556(4) 1.3765(7) 0.8524(3) 0.0461(9) Uani 1 d . . .
H24 H 0.6229 1.3488 0.8348 0.055 Uiso 1 calc R . .
C25 C 0.5375(4) 1.5476(10) 0.9081(4) 0.0652(14) Uani 1 d . . .
H25 H 0.5941 1.6507 0.931 0.078 Uiso 1 calc R . .
C26 C 0.4351(5) 1.5542(10) 0.9262(3) 0.0635(13) Uani 1 d . . .
H26 H 0.4141 1.6593 0.9626 0.076 Uiso 1 calc R . .
S1 S -0.14998(12) 1.1136(3) 0.86564(11) 0.0789(5) Uani 1 d . . .
S2 S 0.17199(8) 0.8420(2) 0.83731(7) 0.0501(3) Uani 1 d . . .
S3 S 0.35078(9) 0.7137(2) 0.67936(8) 0.0514(3) Uani 1 d . . .
S4 S 0.5204(14) 0.442(5) 0.5826(14) 0.083(4) Uani 0.350(9) d P 2 A
S5 S 0.7127(4) 0.6667(7) 0.6813(3) 0.0757(13) Uani 0.650(9) d P 1 A
S6 S 0.0659(5) 1.5143(8) 0.6226(3) 0.0548(9) Uani 0.682(8) d P 3 B
S7 S 0.2117(16) 1.210(3) 0.5636(10) 0.054(3) Uani 0.318(8) d P 4 B
S8 S 0.34771(11) 1.3516(3) 0.87624(9) 0.0636(3) Uani 1 d . . .

loop_
_atom_site_aniso_label
_atom_site_aniso_U_11
_atom_site_aniso_U_22
_atom_site_aniso_U_33
_atom_site_aniso_U_23
_atom_site_aniso_U_13
_atom_site_aniso_U_12
C1 0.045(3) 0.110(5) 0.076(3) 0.010(4) 0.028(2) 0.005(3)
C2 0.044(3) 0.107(5) 0.077(3) 0.030(3) 0.028(2) 0.002(3)
C3 0.0234(17) 0.094(4) 0.059(2) 0.030(3) 0.0209(17) -0.001(2)
C4 0.037(2) 0.070(3) 0.055(3) 0.007(2) 0.0158(19) -0.005(2)
C5 0.0317(19) 0.061(3) 0.057(2) 0.003(2) 0.0132(17) -0.0048(19)
C6 0.0275(17) 0.064(3) 0.056(2) 0.008(2) 0.0147(17) 0.0096(19)
C7 0.0328(19) 0.054(3) 0.049(2) -0.001(2) 0.0134(16) 0.0008(18)
C8 0.0293(19) 0.052(3) 0.051(2) -0.001(2) 0.0108(16) 0.0049(17)
C9 0.0321(19) 0.044(2) 0.050(2) 0.0051(19) 0.0137(16) 0.0031(16)
C10 0.0363(19) 0.043(2) 0.047(2) 0.0050(19) 0.0131(16) 0.0035(16)
C11 0.0304(18) 0.059(3) 0.051(2) 0.001(2) 0.0154(16) 0.0035(18)
C12 0.040(2) 0.053(3) 0.046(2) 0.003(2) 0.0140(17) 0.0089(18)
C13 0.051(2) 0.058(3) 0.055(3) 0.006(2) 0.024(2) 0.017(2)
C14 0.088(17) 0.067(15) 0.17(4) 0.01(2) 0.063(18) 0.030(13)
C15 0.099(5) 0.088(5) 0.086(4) -0.026(4) 0.029(3) 0.039(4)
C16 0.064(4) 0.109(5) 0.096(4) 0.008(4) 0.043(3) 0.034(4)
C17 0.007(8) 0.115(19) 0.14(3) -0.102(19) -0.007(8) 0.005(8)
C18 0.0332(18) 0.054(3) 0.051(2) 0.009(2) 0.0060(17) -0.0036(17)
C19 0.036(13) 0.07(2) 0.078(18) -0.020(13) 0.023(9) 0.009(10)
C20 0.058(3) 0.060(3) 0.078(4) 0.014(3) 0.002(3) -0.003(2)
C21 0.069(3) 0.080(4) 0.054(3) 0.006(3) 0.022(2) -0.014(3)
C22 0.050(11) 0.066(9) 0.064(10) 0.019(8) 0.032(5) 0.003(6)
C23 0.0350(19) 0.044(2) 0.055(2) 0.007(2) 0.0117(17) -0.0005(17)
C24 0.055(2) 0.036(2) 0.052(2) -0.003(2) 0.0230(18) -0.0011(19)
C25 0.053(3) 0.063(3) 0.077(3) -0.004(3) 0.011(2) -0.011(2)
C26 0.075(3) 0.058(3) 0.058(3) -0.012(3) 0.017(2) 0.002(3)
S1 0.0575(7) 0.0924(11) 0.0963(11) 0.0107(10) 0.0373(7) 0.0083(7)
S2 0.0382(5) 0.0573(7) 0.0583(6) 0.0110(6) 0.0187(4) 0.0069(5)
S3 0.0396(5) 0.0552(7) 0.0622(7) -0.0068(6) 0.0178(5) 0.0010(5)
S4 0.072(4) 0.089(10) 0.096(5) -0.020(5) 0.036(4) 0.018(4)
S5 0.042(2) 0.095(2) 0.094(2) -0.0158(19) 0.025(2) 0.0062(15)
S6 0.0452(17) 0.0560(18) 0.0643(16) 0.0081(16) 0.0153(12) 0.0060(13)
S7 0.047(5) 0.068(4) 0.052(3) 0.003(3) 0.021(4) -0.005(4)
S8 0.0575(7) 0.0671(8) 0.0713(7) -0.0095(7) 0.0251(6) 0.0012(7)

loop_
_atom_type_symbol
_atom_type_description
_atom_type_scat_dispersion_real
_atom_type_scat_dispersion_imag
_atom_type_scat_source
C C 0.0033 0.0016 'International Tables Vol C Tables 4.2.6.8 and 6.1.1.4'
H H 0 0 'International Tables Vol C Tables 4.2.6.8 and 6.1.1.4'
S S 0.1246 0.1234 'International Tables Vol C Tables 4.2.6.8 and 6.1.1.4'

loop_
_geom_angle_atom_site_label_1
_geom_angle_atom_site_label_2
_geom_angle_atom_site_label_3
_geom_angle
C2 C1 S1 114.9(4)
C1 C2 C3 116.1(5)
C4 C3 C2 102.4(5)
C5 C4 C3 124.6(4)
C5 C4 S1 120.6(4)
C3 C4 S1 114.9(3)
C6 C5 C4 127.5(4)
C6 C5 S2 110.7(3)
C4 C5 S2 121.8(4)
C5 C6 C7 114.4(4)
C8 C7 C6 111.0(4)
C8 C7 C18 126.7(4)
C6 C7 C18 122.2(4)
C7 C8 C9 128.8(4)
C7 C8 S2 111.3(3)
C9 C8 S2 119.8(3)
C10 C9 C8 128.0(4)
C10 C9 S3 111.6(3)
C8 C9 S3 120.4(3)
C9 C10 C11 110.4(4)
C9 C10 C23 127.2(4)
C11 C10 C23 122.4(4)
C12 C11 C10 113.9(4)
C11 C12 C13 127.6(4)
C11 C12 S3 111.9(3)
C13 C12 S3 120.6(4)
C17 C13 C14 102.6(13)
C17 C13 C12 129.0(9)
C14 C13 C12 128.4(10)
C17 C13 S4 105.6(9)
C14 C13 S4 10(3)
C12 C13 S4 124.5(6)
C17 C13 S5 11.5(13)
C14 C13 S5 110.8(10)
C12 C13 S5 120.3(4)
S4 C13 S5 115.1(5)
C13 C14 C15 108(3)
C16 C15 C14 111.9(19)
C16 C15 S4 118.9(11)
C14 C15 S4 12(2)
C15 C16 C17 103.2(9)
C15 C16 S5 116.9(5)
C17 C16 S5 15.3(9)
C13 C17 C16 112.9(15)
C19 C18 C22 102.1(13)
C19 C18 C7 129.3(9)
C22 C18 C7 127.9(10)
C19 C18 S7 106.6(10)
C22 C18 S7 5.3(14)
C7 C18 S7 123.8(6)
C19 C18 S6 9.9(11)
C22 C18 S6 111.8(9)
C7 C18 S6 119.9(3)
S7 C18 S6 116.2(5)
C18 C19 C20 116.6(15)
C21 C20 C19 101.3(9)
C21 C20 S6 115.4(5)
C19 C20 S6 14.3(9)
C20 C21 C22 110.3(12)
C20 C21 S7 121.5(9)
C22 C21 S7 11.5(18)
C18 C22 C21 109.4(18)
C10 C23 C24 124.7(4)
C10 C23 S8 124.2(3)
C24 C23 S8 111.1(3)
C25 C24 C23 107.2(4)
C26 C25 C24 116.5(5)
C25 C26 S8 112.6(4)
C1 S1 C4 91.6(3)
C5 S2 C8 92.5(2)
C12 S3 C9 92.2(2)
C15 S4 C13 96.5(12)
C16 S5 C13 91.9(4)
C20 S6 C18 93.0(4)
C21 S7 C18 93.9(10)
C26 S8 C23 92.6(2)

loop_
_geom_bond_atom_site_label_1
_geom_bond_atom_site_label_2
_geom_bond_distance
C1 C2 1.305(9)
C1 S1 1.670(6)
C2 C3 1.501(6)
C3 C4 1.479(8)
C4 C5 1.469(6)
C4 S1 1.692(5)
C5 C6 1.355(7)
C5 S2 1.711(4)
C6 C7 1.429(5)
C7 C8 1.375(6)
C7 C18 1.474(6)
C8 C9 1.471(5)
C8 S2 1.727(5)
C9 C10 1.391(6)
C9 S3 1.716(5)
C10 C11 1.431(5)
C10 C23 1.452(6)
C11 C12 1.346(7)
C12 C13 1.473(6)
C12 S3 1.704(4)
C13 C17 1.41(2)
C13 C14 1.43(5)
C13 S4 1.60(2)
C13 S5 1.717(7)
C14 C15 1.473(19)
C15 C16 1.307(10)
C15 S4 1.549(14)
C16 C17 1.487(17)
C16 S5 1.636(9)
C18 C19 1.368(17)
C18 C22 1.38(3)
C18 S7 1.66(2)
C18 S6 1.695(6)
C19 C20 1.468(18)
C20 C21 1.335(8)
C20 S6 1.633(7)
C21 C22 1.489(18)
C21 S7 1.547(15)
C23 C24 1.471(6)
C23 S8 1.699(4)
C24 C25 1.407(7)
C25 C26 1.327(8)
C26 S8 1.681(6)
